data_2211891
loop_
_publ_author_name
'Castonguay, Annie'
'Beauchamp, Andr\'e L.'
'Zargarian, Davit'

_publ_section_title
<i>trans</i>,<i>trans</i>-Bis[\m-1,5-bis(diisopropylphosphino)pentane-\k^2^<i>P</i>:<i>P</i>']bis[dichloronickel(II)]
_journal_coeditor_code LH2268
_journal_issue 1
_journal_name_full 'Acta Crystallographica Section E'
_journal_page_first m196
_journal_page_last m197
_journal_paper_doi 10.1107/S1600536806052913
_journal_volume 63
_journal_year 2007
_chemical_formula_iupac '[Ni2 Cl4 (C17 H38 P2)2]'
_chemical_formula_moiety 'C34 H76 Cl4 Ni2 P4'
_chemical_formula_sum 'C34 H76 Cl4 Ni2 P4'
_chemical_formula_weight 868.05
_chemical_name_systematic
;
trans,trans-Bis[\m-1,5-bis(diisopropylphosphino)pentane-
\k^2^P:P']bis[dichloronickel(II)]
;
_space_group_IT_number 14
_symmetry_cell_setting monoclinic
_symmetry_space_group_name_Hall '-P 2ybc'
_symmetry_space_group_name_H-M 'P 1 21/c 1'
_atom_sites_solution_hydrogens geom
_atom_sites_solution_primary direct
_atom_sites_solution_secondary difmap
_audit_creation_method SHELXL-97
_cell_angle_alpha 90.00
_cell_angle_beta 99.212(3)
_cell_angle_gamma 90.00
_cell_formula_units_Z 6
_cell_length_a 21.1322(9)
_cell_length_b 28.9229(10)
_cell_length_c 11.4019(4)
_cell_measurement_reflns_used 6417
_cell_measurement_temperature 220(2)
_cell_measurement_theta_max 72.51
_cell_measurement_theta_min 3.06
_cell_volume 6879.0(5)
_computing_cell_refinement 'SAINT (Bruker, 1999)'
_computing_data_collection 'SMART (Bruker, 1999)'
_computing_data_reduction SAINT
_computing_molecular_graphics 'SHELXTL (Bruker, 1997)'
_computing_publication_material 'UdMX (Maris, 2004)'
_computing_structure_refinement 'SHELXL97 (Sheldrick, 1997)'
_computing_structure_solution 'SHELXS97 (Sheldrick, 1997)'
_diffrn_ambient_temperature 220(2)
_diffrn_detector_area_resol_mean 5.5
_diffrn_measured_fraction_theta_full 0.984
_diffrn_measured_fraction_theta_max 0.984
_diffrn_measurement_device_type 'Bruker SMART 2000'
_diffrn_measurement_method \w
_diffrn_radiation_monochromator graphite
_diffrn_radiation_source 'Sealed Tube'
_diffrn_radiation_type CuK\a
_diffrn_radiation_wavelength 1.54178
_diffrn_reflns_av_R_equivalents 0.038
_diffrn_reflns_av_sigmaI/netI 0.0516
_diffrn_reflns_limit_h_max 23
_diffrn_reflns_limit_h_min -25
_diffrn_reflns_limit_k_max 35
_diffrn_reflns_limit_k_min -35
_diffrn_reflns_limit_l_max 13
_diffrn_reflns_limit_l_min -13
_diffrn_reflns_number 55920
_diffrn_reflns_theta_full 72.88
_diffrn_reflns_theta_max 72.88
_diffrn_reflns_theta_min 2.12
_diffrn_standards_decay_% -0.07
_diffrn_standards_number 527
_exptl_absorpt_coefficient_mu 4.632
_exptl_absorpt_correction_T_max 0.345
_exptl_absorpt_correction_T_min 0.238
_exptl_absorpt_correction_type multi-scan
_exptl_absorpt_process_details '(SADABS; Bruker, 1999)'
_exptl_crystal_colour purple
_exptl_crystal_density_diffrn 1.257
_exptl_crystal_density_method 'not measured'
_exptl_crystal_description block
_exptl_crystal_F_000 2784
_exptl_crystal_size_max 0.48
_exptl_crystal_size_mid 0.27
_exptl_crystal_size_min 0.23
_refine_diff_density_max 0.636
_refine_diff_density_min -0.437
_refine_ls_extinction_coef 0.000034(10)
_refine_ls_extinction_expression Fc^*^=kFc[1+0.001xFc^2^\l^3^/sin(2\q)]^-1/4^
_refine_ls_extinction_method SHELXL97
_refine_ls_goodness_of_fit_ref 0.906
_refine_ls_hydrogen_treatment constr
_refine_ls_matrix_type full
_refine_ls_number_parameters 620
_refine_ls_number_reflns 13507
_refine_ls_number_restraints 0
_refine_ls_restrained_S_all 0.906
_refine_ls_R_factor_all 0.0642
_refine_ls_R_factor_gt 0.0435
_refine_ls_shift/su_max 0.002
_refine_ls_shift/su_mean 0.000
_refine_ls_structure_factor_coef Fsqd
_refine_ls_weighting_details 'calc w=1/[\s^2^(Fo^2^)+(0.0579P)^2^] where P=(Fo^2^+2Fc^2^)/3'
_refine_ls_weighting_scheme calc
_refine_ls_wR_factor_gt 0.1024
_refine_ls_wR_factor_ref 0.1097
_reflns_number_gt 9282
_reflns_number_total 13507
_reflns_threshold_expression I>2\s(I)
_cod_data_source_file lh2268.cif
_cod_data_source_block I
_cod_depositor_comments
;
The following automatic conversions were performed:
'_geom_bond_publ_flag' value 'Y' changed to 'y' according to
'/home/saulius/struct/CIF-dictionaries/cif_core.dic' dictionary named
'cif_core.dic' version 2.4.1 from 2010-06-29 (12
times).

'_geom_angle_publ_flag' value 'Y' changed to 'y' according to
'/home/saulius/struct/CIF-dictionaries/cif_core.dic' dictionary named
'cif_core.dic' version 2.4.1 from 2010-06-29 (18 times).

Automatic conversion script
Id: cif_fix_enum 1527 2010-12-29 10:47:43Z saulius 

The following automatic conversions were performed:

'_geom_bond_publ_flag' value 'Y' changed to 'y' according to
/home/saulius/struct/CIF-dictionaries/cif_core.dic dictionary named
'cif_core.dic' version 2.4.1 from 2010-06-29 (12
times).

'_geom_angle_publ_flag' value 'Y' changed to 'y' according
to /home/saulius/struct/CIF-dictionaries/cif_core.dic dictionary
named 'cif_core.dic' version 2.4.1 from 2010-06-29 (18 times).

Automatic conversion script
Id: cif_fix_values 1715 2011-07-08 13:25:40Z adriana 
;
_cod_original_cell_volume 6879.0(4)
_cod_original_sg_symbol_H-M 'P 21/c'
_cod_database_code 2211891
_cod_database_fobs_code 2211891

loop_
_symmetry_equiv_pos_as_xyz
'x, y, z'
'-x, y+1/2, -z+1/2'
'-x, -y, -z'
'x, -y-1/2, z-1/2'

loop_
_atom_site_type_symbol
_atom_site_label
_atom_site_fract_x
_atom_site_fract_y
_atom_site_fract_z
_atom_site_U_iso_or_equiv
_atom_site_adp_type
_atom_site_calc_flag
_atom_site_refinement_flags
_atom_site_occupancy
Ni Ni1 0.06205(2) 0.621237(17) 0.37432(4) 0.03648(12) Uani d . 1
Ni Ni2 0.26923(2) 0.377533(16) 0.47184(4) 0.03510(12) Uani d . 1
Ni Ni3 0.38849(2) 0.614486(16) 0.98496(4) 0.03479(12) Uani d . 1
Cl Cl1 0.14048(4) 0.59963(3) 0.28631(7) 0.0555(2) Uani d . 1
Cl Cl2 -0.01549(4) 0.65607(3) 0.44078(8) 0.0597(2) Uani d . 1
Cl Cl3 0.20718(4) 0.36691(4) 0.60182(8) 0.0626(2) Uani d . 1
Cl Cl4 0.32412(4) 0.39954(3) 0.33549(6) 0.04658(18) Uani d . 1
Cl Cl5 0.32715(4) 0.58111(3) 0.83886(7) 0.0592(2) Uani d . 1
Cl Cl6 0.45459(4) 0.64287(3) 1.13177(7) 0.0534(2) Uani d . 1
P P1 -0.00810(4) 0.58477(2) 0.23542(6) 0.03591(17) Uani d . 1
P P2 0.19864(3) 0.34392(2) 0.32711(7) 0.03362(16) Uani d . 1
P P3 0.34363(4) 0.41184(2) 0.60777(7) 0.03556(17) Uani d . 1
P P4 0.13100(4) 0.64875(2) 0.52875(7) 0.03487(16) Uani d . 1
P P5 0.43974(4) 0.64753(3) 0.84771(7) 0.04289(19) Uani d . 1
P P6 0.66247(3) 0.41922(2) 0.87907(6) 0.03390(16) Uani d . 1
C C1 0.02215(14) 0.53213(9) 0.1736(3) 0.0405(7) Uani d . 1
H H1A -0.0137 0.5172 0.1223 0.049 Uiso calc R 1
H H1B 0.0534 0.5413 0.1231 0.049 Uiso calc R 1
C C2 0.05350(15) 0.49641(10) 0.2622(3) 0.0437(7) Uani d . 1
H H2A 0.0855 0.5117 0.3213 0.052 Uiso calc R 1
H H2B 0.0209 0.4829 0.3041 0.052 Uiso calc R 1
C C3 0.08560(14) 0.45821(10) 0.2027(3) 0.0413(7) Uani d . 1
H H3A 0.1147 0.4722 0.1539 0.050 Uiso calc R 1
H H3B 0.0527 0.4412 0.1494 0.050 Uiso calc R 1
C C4 0.12348(15) 0.42407(10) 0.2894(3) 0.0428(7) Uani d . 1
H H4A 0.1544 0.4412 0.3466 0.051 Uiso calc R 1
H H4B 0.0939 0.4081 0.3338 0.051 Uiso calc R 1
C C5 0.15935(14) 0.38828(10) 0.2263(2) 0.0382(7) Uani d . 1
H H5A 0.1917 0.4041 0.1883 0.046 Uiso calc R 1
H H5B 0.1290 0.3733 0.1637 0.046 Uiso calc R 1
C C6 0.34093(14) 0.47368(9) 0.5751(3) 0.0403(7) Uani d . 1
H H6A 0.3742 0.4895 0.6306 0.048 Uiso calc R 1
H H6B 0.3501 0.4786 0.4945 0.048 Uiso calc R 1
C C7 0.27564(14) 0.49469(9) 0.5851(3) 0.0431(7) Uani d . 1
H H7A 0.2421 0.4769 0.5351 0.052 Uiso calc R 1
H H7B 0.2682 0.4921 0.6675 0.052 Uiso calc R 1
C C8 0.27007(14) 0.54520(9) 0.5478(3) 0.0386(7) Uani d . 1
H H8A 0.3069 0.5622 0.5902 0.046 Uiso calc R 1
H H8B 0.2717 0.5474 0.4626 0.046 Uiso calc R 1
C C9 0.20866(14) 0.56765(9) 0.5731(3) 0.0408(7) Uani d . 1
H H9A 0.2036 0.5614 0.6556 0.049 Uiso calc R 1
H H9B 0.1720 0.5540 0.5212 0.049 Uiso calc R 1
C C10 0.20921(13) 0.61998(9) 0.5528(3) 0.0388(7) Uani d . 1
H H10A 0.2302 0.6260 0.4836 0.047 Uiso calc R 1
H H10B 0.2356 0.6343 0.6217 0.047 Uiso calc R 1
C C11 0.10085(15) 0.64609(10) 0.6720(3) 0.0435(7) Uani d . 1
H H11 0.0652 0.6685 0.6668 0.052 Uiso calc R 1
C C12 0.15541(16) 0.70997(10) 0.5164(3) 0.0537(9) Uani d . 1
H H12 0.1891 0.7162 0.5854 0.064 Uiso calc R 1
C C13 -0.08441(15) 0.56830(12) 0.2837(3) 0.0496(8) Uani d . 1
H H13 -0.1055 0.5975 0.3015 0.060 Uiso calc R 1
C C14 -0.03323(17) 0.61964(11) 0.1002(3) 0.0512(8) Uani d . 1
H H14 -0.0597 0.5995 0.0416 0.061 Uiso calc R 1
C C18 0.23314(15) 0.30144(10) 0.2321(3) 0.0479(8) Uani d . 1
H H18 0.1996 0.2779 0.2076 0.057 Uiso calc R 1
C C17 0.13075(14) 0.31264(10) 0.3748(3) 0.0426(7) Uani d . 1
H H17 0.1125 0.3337 0.4292 0.051 Uiso calc R 1
C C15 0.42834(14) 0.39292(11) 0.6111(3) 0.0445(7) Uani d . 1
H H15 0.4500 0.3958 0.6944 0.053 Uiso calc R 1
C C16 0.33314(16) 0.40861(11) 0.7658(3) 0.0469(8) Uani d . 1
H H16 0.2878 0.4164 0.7691 0.056 Uiso calc R 1
C C19 0.10217(18) 0.74438(12) 0.5233(4) 0.0760(12) Uani d . 1
H H19A 0.1190 0.7756 0.5225 0.114 Uiso calc R 1
H H19B 0.0849 0.7395 0.5962 0.114 Uiso calc R 1
H H19C 0.0685 0.7402 0.4557 0.114 Uiso calc R 1
C C20 0.1855(2) 0.71767(13) 0.4070(4) 0.0958(17) Uani d . 1
H H20A 0.1532 0.7143 0.3368 0.144 Uiso calc R 1
H H20B 0.2192 0.6951 0.4046 0.144 Uiso calc R 1
H H20C 0.2035 0.7485 0.4090 0.144 Uiso calc R 1
C C21 0.07274(17) 0.59853(12) 0.6933(3) 0.0569(9) Uani d . 1
H H21A 0.1069 0.5758 0.7053 0.085 Uiso calc R 1
H H21B 0.0416 0.5899 0.6248 0.085 Uiso calc R 1
H H21C 0.0520 0.5998 0.7632 0.085 Uiso calc R 1
C C22 0.15062(19) 0.66070(13) 0.7780(3) 0.0703(11) Uani d . 1
H H22A 0.1307 0.6620 0.8489 0.105 Uiso calc R 1
H H22B 0.1674 0.6910 0.7629 0.105 Uiso calc R 1
H H22C 0.1854 0.6384 0.7894 0.105 Uiso calc R 1
C C23 0.43103(18) 0.34161(12) 0.5778(3) 0.0691(11) Uani d . 1
H H23A 0.4126 0.3376 0.4948 0.104 Uiso calc R 1
H H23B 0.4068 0.3236 0.6270 0.104 Uiso calc R 1
H H23C 0.4753 0.3313 0.5904 0.104 Uiso calc R 1
C C24 0.46674(15) 0.42194(13) 0.5359(3) 0.0574(9) Uani d . 1
H H24A 0.5106 0.4109 0.5463 0.086 Uiso calc R 1
H H24B 0.4663 0.4540 0.5606 0.086 Uiso calc R 1
H H24C 0.4477 0.4194 0.4529 0.086 Uiso calc R 1
C C25 0.37418(18) 0.44271(13) 0.8464(3) 0.0658(10) Uani d . 1
H H25A 0.3660 0.4391 0.9272 0.099 Uiso calc R 1
H H25B 0.3636 0.4740 0.8195 0.099 Uiso calc R 1
H H25C 0.4191 0.4368 0.8439 0.099 Uiso calc R 1
C C26 0.34441(19) 0.35945(13) 0.8145(3) 0.0662(10) Uani d . 1
H H26A 0.3895 0.3517 0.8203 0.099 Uiso calc R 1
H H26B 0.3190 0.3379 0.7614 0.099 Uiso calc R 1
H H26C 0.3319 0.3576 0.8926 0.099 Uiso calc R 1
C C27 0.29014(17) 0.27605(12) 0.3040(3) 0.0639(10) Uani d . 1
H H27A 0.3047 0.2519 0.2556 0.096 Uiso calc R 1
H H27B 0.2771 0.2624 0.3741 0.096 Uiso calc R 1
H H27C 0.3248 0.2978 0.3281 0.096 Uiso calc R 1
C C28 0.25147(16) 0.32131(12) 0.1187(3) 0.0571(9) Uani d . 1
H H28A 0.2843 0.3447 0.1388 0.086 Uiso calc R 1
H H28B 0.2140 0.3351 0.0713 0.086 Uiso calc R 1
H H28C 0.2678 0.2968 0.0738 0.086 Uiso calc R 1
C C29 0.15356(17) 0.26980(11) 0.4473(3) 0.0609(10) Uani d . 1
H H29A 0.1187 0.2576 0.4841 0.091 Uiso calc R 1
H H29B 0.1892 0.2780 0.5085 0.091 Uiso calc R 1
H H29C 0.1673 0.2465 0.3956 0.091 Uiso calc R 1
C C30 0.07575(16) 0.30063(13) 0.2746(3) 0.0607(10) Uani d . 1
H H30A 0.0917 0.2809 0.2171 0.091 Uiso calc R 1
H H30B 0.0585 0.3288 0.2360 0.091 Uiso calc R 1
H H30C 0.0423 0.2846 0.3075 0.091 Uiso calc R 1
C C31 -0.13195(18) 0.54306(16) 0.1881(4) 0.0842(14) Uani d . 1
H H31A -0.1148 0.5130 0.1726 0.126 Uiso calc R 1
H H31B -0.1383 0.5611 0.1155 0.126 Uiso calc R 1
H H31C -0.1726 0.5392 0.2160 0.126 Uiso calc R 1
C C32 -0.07350(18) 0.54036(13) 0.3993(3) 0.0644(10) Uani d . 1
H H32A -0.1131 0.5388 0.4319 0.097 Uiso calc R 1
H H32B -0.0407 0.5552 0.4560 0.097 Uiso calc R 1
H H32C -0.0598 0.5093 0.3831 0.097 Uiso calc R 1
C C33 0.0243(2) 0.63535(15) 0.0449(3) 0.0835(14) Uani d . 1
H H33A 0.0095 0.6530 -0.0266 0.125 Uiso calc R 1
H H33B 0.0480 0.6085 0.0250 0.125 Uiso calc R 1
H H33C 0.0520 0.6545 0.1011 0.125 Uiso calc R 1
C C34 -0.0746(2) 0.66048(13) 0.1232(4) 0.0980(18) Uani d . 1
H H34A -0.0514 0.6796 0.1857 0.147 Uiso calc R 1
H H34B -0.1138 0.6494 0.1475 0.147 Uiso calc R 1
H H34C -0.0850 0.6786 0.0511 0.147 Uiso calc R 1
C C35 0.47097(16) 0.60169(11) 0.7618(3) 0.0491(8) Uani d . 1
H H35A 0.4350 0.5850 0.7154 0.059 Uiso calc R 1
H H35B 0.4963 0.6156 0.7061 0.059 Uiso calc R 1
C C36 0.51274(17) 0.56770(11) 0.8424(3) 0.0526(9) Uani d . 1
H H36A 0.5500 0.5842 0.8848 0.063 Uiso calc R 1
H H36B 0.4882 0.5557 0.9018 0.063 Uiso calc R 1
C C37 0.53582(16) 0.52742(10) 0.7752(3) 0.0464(8) Uani d . 1
H H37A 0.4985 0.5104 0.7348 0.056 Uiso calc R 1
H H37B 0.5591 0.5396 0.7141 0.056 Uiso calc R 1
C C38 0.57899(16) 0.49410(11) 0.8533(3) 0.0475(8) Uani d . 1
H H38A 0.5547 0.4799 0.9103 0.057 Uiso calc R 1
H H38B 0.6147 0.5114 0.8986 0.057 Uiso calc R 1
C C39 0.60597(14) 0.45596(10) 0.7830(2) 0.0388(7) Uani d . 1
H H39A 0.6277 0.4700 0.7220 0.047 Uiso calc R 1
H H39B 0.5706 0.4370 0.7427 0.047 Uiso calc R 1
C C40 0.3839(2) 0.68059(16) 0.7369(4) 0.0859(15) Uani d . 1
H H40 0.3553 0.6552 0.7027 0.103 Uiso calc R 1
C C41 0.51036(18) 0.68326(12) 0.9031(3) 0.0601(10) Uani d . 1
H H41 0.5343 0.6663 0.9716 0.072 Uiso calc R 1
C C42 0.72971(15) 0.45894(11) 0.9327(3) 0.0466(8) Uani d . 1
H H42 0.7157 0.4784 0.9951 0.056 Uiso calc R 1
C C43 0.69697(15) 0.37768(10) 0.7822(3) 0.0430(7) Uani d . 1
H H43 0.7359 0.3922 0.7606 0.052 Uiso calc R 1
C C44 0.33637(18) 0.70884(13) 0.7952(3) 0.0706(11) Uani d . 1
H H44A 0.3589 0.7337 0.8412 0.106 Uiso calc R 1
H H44B 0.3162 0.6890 0.8472 0.106 Uiso calc R 1
H H44C 0.3038 0.7217 0.7343 0.106 Uiso calc R 1
C C45 0.4015(2) 0.6979(2) 0.6343(4) 0.124(2) Uani d . 1
H H45A 0.3634 0.7057 0.5783 0.186 Uiso calc R 1
H H45B 0.4262 0.6749 0.5995 0.186 Uiso calc R 1
H H45C 0.4274 0.7255 0.6529 0.186 Uiso calc R 1
C C46 0.4910(2) 0.72955(12) 0.9528(4) 0.0840(14) Uani d . 1
H H46A 0.5284 0.7442 0.9978 0.126 Uiso calc R 1
H H46B 0.4594 0.7241 1.0043 0.126 Uiso calc R 1
H H46C 0.4728 0.7495 0.8877 0.126 Uiso calc R 1
C C47 0.55844(18) 0.69136(15) 0.8165(4) 0.0825(13) Uani d . 1
H H47A 0.5385 0.7103 0.7505 0.124 Uiso calc R 1
H H47B 0.5709 0.6619 0.7868 0.124 Uiso calc R 1
H H47C 0.5961 0.7071 0.8578 0.124 Uiso calc R 1
C C48 0.74676(18) 0.49177(13) 0.8381(3) 0.0682(11) Uani d . 1
H H48A 0.7809 0.5123 0.8733 0.102 Uiso calc R 1
H H48B 0.7093 0.5099 0.8060 0.102 Uiso calc R 1
H H48C 0.7609 0.4741 0.7748 0.102 Uiso calc R 1
C C49 0.78992(15) 0.43314(12) 0.9912(3) 0.0563(9) Uani d . 1
H H49A 0.8076 0.4156 0.9315 0.084 Uiso calc R 1
H H49B 0.7788 0.4122 1.0512 0.084 Uiso calc R 1
H H49C 0.8215 0.4552 1.0281 0.084 Uiso calc R 1
C C50 0.71854(18) 0.33367(11) 0.8525(3) 0.0619(10) Uani d . 1
H H50A 0.6812 0.3168 0.8684 0.093 Uiso calc R 1
H H50B 0.7450 0.3420 0.9271 0.093 Uiso calc R 1
H H50C 0.7431 0.3144 0.8066 0.093 Uiso calc R 1
C C51 0.65307(16) 0.36590(12) 0.6663(3) 0.0566(9) Uani d . 1
H H51A 0.6760 0.3465 0.6178 0.085 Uiso calc R 1
H H51B 0.6398 0.3942 0.6236 0.085 Uiso calc R 1
H H51C 0.6156 0.3496 0.6838 0.085 Uiso calc R 1

loop_
_atom_site_aniso_label
_atom_site_aniso_U_11
_atom_site_aniso_U_22
_atom_site_aniso_U_33
_atom_site_aniso_U_12
_atom_site_aniso_U_13
_atom_site_aniso_U_23
Ni1 0.0354(3) 0.0383(3) 0.0367(3) 0.0062(2) 0.0087(2) -0.0037(2)
Ni2 0.0389(3) 0.0301(2) 0.0367(3) 0.0013(2) 0.0072(2) -0.0024(2)
Ni3 0.0395(3) 0.0343(3) 0.0316(3) 0.0016(2) 0.0087(2) -0.0007(2)
Cl1 0.0420(5) 0.0789(6) 0.0485(5) 0.0045(4) 0.0162(3) -0.0143(4)
Cl2 0.0424(5) 0.0718(6) 0.0652(6) 0.0128(4) 0.0096(4) -0.0277(4)
Cl3 0.0553(5) 0.0860(7) 0.0511(5) -0.0148(5) 0.0222(4) -0.0166(5)
Cl4 0.0504(5) 0.0512(4) 0.0384(4) -0.0114(3) 0.0079(3) -0.0008(3)
Cl5 0.0642(6) 0.0752(6) 0.0370(4) -0.0144(4) 0.0048(4) -0.0120(4)
Cl6 0.0505(5) 0.0680(5) 0.0415(4) -0.0198(4) 0.0065(3) -0.0042(4)
P1 0.0401(4) 0.0317(4) 0.0357(4) 0.0071(3) 0.0055(3) -0.0014(3)
P2 0.0360(4) 0.0257(3) 0.0397(4) 0.0022(3) 0.0077(3) -0.0033(3)
P3 0.0428(4) 0.0282(4) 0.0351(4) 0.0054(3) 0.0042(3) -0.0030(3)
P4 0.0382(4) 0.0263(3) 0.0405(4) 0.0032(3) 0.0075(3) -0.0015(3)
P5 0.0521(5) 0.0379(4) 0.0429(5) 0.0115(3) 0.0204(4) 0.0072(3)
P6 0.0366(4) 0.0309(4) 0.0351(4) 0.0009(3) 0.0085(3) -0.0010(3)
C1 0.0488(18) 0.0326(15) 0.0403(17) 0.0084(13) 0.0079(13) -0.0039(13)
C2 0.057(2) 0.0334(16) 0.0423(18) 0.0111(14) 0.0120(14) 0.0016(13)
C3 0.0472(18) 0.0343(15) 0.0432(17) 0.0072(13) 0.0091(13) -0.0017(13)
C4 0.0518(19) 0.0350(16) 0.0416(17) 0.0107(13) 0.0077(14) -0.0007(13)
C5 0.0421(17) 0.0364(15) 0.0365(16) 0.0043(12) 0.0070(12) -0.0003(12)
C6 0.0444(18) 0.0300(15) 0.0459(18) 0.0025(12) 0.0054(13) -0.0008(13)
C7 0.0442(18) 0.0287(15) 0.056(2) 0.0068(12) 0.0063(14) -0.0020(13)
C8 0.0463(18) 0.0297(14) 0.0392(16) 0.0057(12) 0.0051(13) -0.0026(12)
C9 0.0419(17) 0.0289(15) 0.0501(18) 0.0064(12) 0.0029(13) -0.0012(13)
C10 0.0367(16) 0.0281(14) 0.0504(18) 0.0032(12) 0.0034(13) -0.0046(13)
C11 0.054(2) 0.0394(17) 0.0394(17) 0.0017(14) 0.0143(14) -0.0043(13)
C12 0.057(2) 0.0297(16) 0.076(3) 0.0022(14) 0.0127(18) 0.0031(16)
C13 0.0413(19) 0.055(2) 0.055(2) -0.0023(15) 0.0145(15) -0.0126(16)
C14 0.069(2) 0.0388(17) 0.0413(18) 0.0136(16) -0.0043(16) 0.0012(14)
C18 0.0457(19) 0.0355(16) 0.065(2) 0.0032(13) 0.0180(16) -0.0170(15)
C17 0.0392(17) 0.0385(16) 0.0524(19) -0.0028(13) 0.0142(14) 0.0009(14)
C15 0.0445(18) 0.0468(18) 0.0391(17) 0.0132(14) -0.0029(13) -0.0072(14)
C16 0.062(2) 0.0441(18) 0.0357(17) 0.0040(15) 0.0107(14) -0.0042(14)
C19 0.081(3) 0.0341(18) 0.117(4) 0.0148(18) 0.031(3) 0.005(2)
C20 0.122(4) 0.047(2) 0.135(4) 0.017(2) 0.072(3) 0.030(3)
C21 0.069(2) 0.055(2) 0.051(2) -0.0043(18) 0.0217(17) 0.0021(17)
C22 0.095(3) 0.069(3) 0.045(2) -0.011(2) 0.007(2) -0.0136(19)
C23 0.077(3) 0.048(2) 0.078(3) 0.0272(19) 0.000(2) -0.0103(19)
C24 0.045(2) 0.077(3) 0.051(2) 0.0081(18) 0.0094(15) -0.0052(18)
C25 0.085(3) 0.068(3) 0.043(2) 0.002(2) 0.0042(18) -0.0138(18)
C26 0.092(3) 0.060(2) 0.047(2) 0.004(2) 0.0107(19) 0.0104(18)
C27 0.063(2) 0.044(2) 0.089(3) 0.0186(17) 0.025(2) -0.0020(19)
C28 0.052(2) 0.065(2) 0.057(2) 0.0009(17) 0.0155(16) -0.0233(18)
C29 0.066(2) 0.0386(18) 0.079(3) -0.0063(16) 0.0146(19) 0.0115(18)
C30 0.047(2) 0.065(2) 0.070(3) -0.0126(17) 0.0108(17) -0.0067(19)
C31 0.058(3) 0.109(4) 0.087(3) -0.032(2) 0.015(2) -0.034(3)
C32 0.066(3) 0.059(2) 0.075(3) -0.0067(19) 0.034(2) -0.001(2)
C33 0.105(4) 0.075(3) 0.066(3) -0.013(3) 0.000(2) 0.038(2)
C34 0.152(5) 0.064(3) 0.070(3) 0.064(3) -0.006(3) 0.005(2)
C35 0.060(2) 0.0493(19) 0.0423(18) 0.0172(16) 0.0198(15) 0.0037(15)
C36 0.063(2) 0.050(2) 0.047(2) 0.0195(16) 0.0165(16) 0.0048(15)
C37 0.054(2) 0.0421(17) 0.0455(18) 0.0081(14) 0.0151(15) 0.0030(14)
C38 0.058(2) 0.0463(18) 0.0394(18) 0.0147(15) 0.0126(14) 0.0010(14)
C39 0.0448(18) 0.0388(16) 0.0342(16) 0.0045(13) 0.0102(12) 0.0008(12)
C40 0.097(3) 0.096(3) 0.074(3) 0.061(3) 0.040(2) 0.040(3)
C41 0.066(2) 0.049(2) 0.071(3) -0.0046(17) 0.031(2) 0.0031(18)
C42 0.0444(19) 0.0406(17) 0.054(2) -0.0057(14) 0.0065(14) -0.0044(14)
C43 0.0425(18) 0.0400(16) 0.0500(19) 0.0031(13) 0.0182(14) -0.0088(14)
C44 0.075(3) 0.061(2) 0.080(3) 0.031(2) 0.024(2) 0.019(2)
C45 0.122(4) 0.186(6) 0.069(3) 0.077(4) 0.029(3) 0.048(4)
C46 0.104(4) 0.042(2) 0.118(4) -0.017(2) 0.053(3) -0.006(2)
C47 0.066(3) 0.096(3) 0.095(3) -0.017(2) 0.041(2) 0.006(3)
C48 0.060(2) 0.055(2) 0.090(3) -0.0148(18) 0.014(2) 0.015(2)
C49 0.044(2) 0.063(2) 0.060(2) -0.0041(16) 0.0014(16) -0.0036(18)
C50 0.071(3) 0.045(2) 0.074(3) 0.0172(17) 0.023(2) -0.0038(18)
C51 0.063(2) 0.061(2) 0.050(2) -0.0008(18) 0.0210(17) -0.0161(17)

loop_
_atom_type_symbol
_atom_type_description
_atom_type_scat_dispersion_real
_atom_type_scat_dispersion_imag
_atom_type_scat_source
C C 0.0181 0.0091 'International Tables Vol C Tables 4.2.6.8 and 6.1.1.4'
H H 0.0000 0.0000 'International Tables Vol C Tables 4.2.6.8 and 6.1.1.4'
P P 0.2955 0.4335 'International Tables Vol C Tables 4.2.6.8 and 6.1.1.4'
Cl Cl 0.3639 0.7018 'International Tables Vol C Tables 4.2.6.8 and 6.1.1.4'
Ni Ni -3.0029 0.5091 'International Tables Vol C Tables 4.2.6.8 and 6.1.1.4'

loop_
_geom_angle_atom_site_label_1
_geom_angle_atom_site_label_2
_geom_angle_atom_site_label_3
_geom_angle_site_symmetry_1
_geom_angle_site_symmetry_3
_geom_angle
_geom_angle_publ_flag
Cl2 Ni1 Cl1 . . 167.87(5) y
Cl2 Ni1 P4 . . 89.60(3) y
Cl1 Ni1 P4 . . 90.97(3) y
Cl2 Ni1 P1 . . 90.82(3) y
Cl1 Ni1 P1 . . 90.31(3) y
P4 Ni1 P1 . . 171.91(4) y
Cl3 Ni2 Cl4 . . 170.36(4) y
Cl3 Ni2 P3 . . 91.39(3) y
Cl4 Ni2 P3 . . 88.26(3) y
Cl3 Ni2 P2 . . 92.16(3) y
Cl4 Ni2 P2 . . 88.24(3) y
P3 Ni2 P2 . . 176.46(4) y
Cl6 Ni3 Cl5 . . 175.36(4) y
Cl6 Ni3 P6 . 3_667 87.26(3) y
Cl5 Ni3 P6 . 3_667 92.48(3) y
Cl6 Ni3 P5 . . 93.09(4) y
Cl5 Ni3 P5 . . 87.13(4) y
P6 Ni3 P5 3_667 . 179.37(4) y
C1 P1 C14 . . 101.75(14) ?
C1 P1 C13 . . 105.94(15) ?
C14 P1 C13 . . 103.97(16) ?
C1 P1 Ni1 . . 115.37(10) ?
C14 P1 Ni1 . . 113.60(11) ?
C13 P1 Ni1 . . 114.77(11) ?
C5 P2 C17 . . 103.43(14) ?
C5 P2 C18 . . 106.11(14) ?
C17 P2 C18 . . 104.05(14) ?
C5 P2 Ni2 . . 109.70(10) ?
C17 P2 Ni2 . . 116.62(11) ?
C18 P2 Ni2 . . 115.75(11) ?
C6 P3 C16 . . 104.07(14) ?
C6 P3 C15 . . 106.85(14) ?
C16 P3 C15 . . 103.25(15) ?
C6 P3 Ni2 . . 107.19(10) ?
C16 P3 Ni2 . . 117.90(11) ?
C15 P3 Ni2 . . 116.49(10) ?
C10 P4 C11 . . 106.24(15) ?
C10 P4 C12 . . 100.93(14) ?
C11 P4 C12 . . 104.25(15) ?
C10 P4 Ni1 . . 114.41(10) ?
C11 P4 Ni1 . . 113.99(11) ?
C12 P4 Ni1 . . 115.61(12) ?
C35 P5 C41 . . 104.35(16) ?
C35 P5 C40 . . 104.70(17) ?
C41 P5 C40 . . 109.7(2) ?
C35 P5 Ni3 . . 108.57(11) ?
C41 P5 Ni3 . . 116.93(12) ?
C40 P5 Ni3 . . 111.60(14) ?
C39 P6 C42 . . 103.32(14) ?
C39 P6 C43 . . 107.48(13) ?
C42 P6 C43 . . 104.11(14) ?
C39 P6 Ni3 . 3_667 109.08(10) ?
C42 P6 Ni3 . 3_667 117.93(11) ?
C43 P6 Ni3 . 3_667 113.99(10) ?
C2 C1 P1 . . 116.7(2) ?
C2 C1 H1A . . 108.1 ?
P1 C1 H1A . . 108.1 ?
C2 C1 H1B . . 108.1 ?
P1 C1 H1B . . 108.1 ?
H1A C1 H1B . . 107.3 ?
C3 C2 C1 . . 112.1(2) ?
C3 C2 H2A . . 109.2 ?
C1 C2 H2A . . 109.2 ?
C3 C2 H2B . . 109.2 ?
C1 C2 H2B . . 109.2 ?
H2A C2 H2B . . 107.9 ?
C2 C3 C4 . . 114.0(2) ?
C2 C3 H3A . . 108.7 ?
C4 C3 H3A . . 108.7 ?
C2 C3 H3B . . 108.7 ?
C4 C3 H3B . . 108.7 ?
H3A C3 H3B . . 107.6 ?
C5 C4 C3 . . 112.3(2) ?
C5 C4 H4A . . 109.1 ?
C3 C4 H4A . . 109.1 ?
C5 C4 H4B . . 109.1 ?
C3 C4 H4B . . 109.1 ?
H4A C4 H4B . . 107.9 ?
C4 C5 P2 . . 112.81(19) ?
C4 C5 H5A . . 109 ?
P2 C5 H5A . . 109 ?
C4 C5 H5B . . 109 ?
P2 C5 H5B . . 109 ?
H5A C5 H5B . . 107.8 ?
C7 C6 P3 . . 111.9(2) ?
C7 C6 H6A . . 109.2 ?
P3 C6 H6A . . 109.2 ?
C7 C6 H6B . . 109.2 ?
P3 C6 H6B . . 109.2 ?
H6A C6 H6B . . 107.9 ?
C8 C7 C6 . . 113.1(3) ?
C8 C7 H7A . . 109 ?
C6 C7 H7A . . 109 ?
C8 C7 H7B . . 109 ?
C6 C7 H7B . . 109 ?
H7A C7 H7B . . 107.8 ?
C9 C8 C7 . . 112.8(2) ?
C9 C8 H8A . . 109 ?
C7 C8 H8A . . 109 ?
C9 C8 H8B . . 109 ?
C7 C8 H8B . . 109 ?
H8A C8 H8B . . 107.8 ?
C8 C9 C10 . . 111.5(2) ?
C8 C9 H9A . . 109.3 ?
C10 C9 H9A . . 109.3 ?
C8 C9 H9B . . 109.3 ?
C10 C9 H9B . . 109.3 ?
H9A C9 H9B . . 108 ?
C9 C10 P4 . . 116.3(2) ?
C9 C10 H10A . . 108.2 ?
P4 C10 H10A . . 108.2 ?
C9 C10 H10B . . 108.2 ?
P4 C10 H10B . . 108.2 ?
H10A C10 H10B . . 107.4 ?
C22 C11 C21 . . 111.0(3) ?
C22 C11 P4 . . 113.3(2) ?
C21 C11 P4 . . 112.0(2) ?
C22 C11 H11 . . 106.7 ?
C21 C11 H11 . . 106.7 ?
P4 C11 H11 . . 106.7 ?
C20 C12 C19 . . 111.2(3) ?
C20 C12 P4 . . 111.3(3) ?
C19 C12 P4 . . 113.9(2) ?
C20 C12 H12 . . 106.6 ?
C19 C12 H12 . . 106.6 ?
P4 C12 H12 . . 106.6 ?
C32 C13 C31 . . 110.5(3) ?
C32 C13 P1 . . 112.0(2) ?
C31 C13 P1 . . 114.3(2) ?
C32 C13 H13 . . 106.5 ?
C31 C13 H13 . . 106.5 ?
P1 C13 H13 . . 106.5 ?
C34 C14 C33 . . 111.0(3) ?
C34 C14 P1 . . 112.2(3) ?
C33 C14 P1 . . 111.5(2) ?
C34 C14 H14 . . 107.3 ?
C33 C14 H14 . . 107.3 ?
P1 C14 H14 . . 107.3 ?
C28 C18 C27 . . 110.6(3) ?
C28 C18 P2 . . 114.9(2) ?
C27 C18 P2 . . 110.6(2) ?
C28 C18 H18 . . 106.7 ?
C27 C18 H18 . . 106.7 ?
P2 C18 H18 . . 106.7 ?
C29 C17 C30 . . 110.9(3) ?
C29 C17 P2 . . 111.4(2) ?
C30 C17 P2 . . 115.0(2) ?
C29 C17 H17 . . 106.3 ?
C30 C17 H17 . . 106.3 ?
P2 C17 H17 . . 106.3 ?
C24 C15 C23 . . 110.4(3) ?
C24 C15 P3 . . 115.0(2) ?
C23 C15 P3 . . 110.6(2) ?
C24 C15 H15 . . 106.8 ?
C23 C15 H15 . . 106.8 ?
P3 C15 H15 . . 106.8 ?
C25 C16 C26 . . 110.0(3) ?
C25 C16 P3 . . 114.2(2) ?
C26 C16 P3 . . 111.3(2) ?
C25 C16 H16 . . 107 ?
C26 C16 H16 . . 107 ?
P3 C16 H16 . . 107 ?
C12 C19 H19A . . 109.5 ?
C12 C19 H19B . . 109.5 ?
H19A C19 H19B . . 109.5 ?
C12 C19 H19C . . 109.5 ?
H19A C19 H19C . . 109.5 ?
H19B C19 H19C . . 109.5 ?
C12 C20 H20A . . 109.5 ?
C12 C20 H20B . . 109.5 ?
H20A C20 H20B . . 109.5 ?
C12 C20 H20C . . 109.5 ?
H20A C20 H20C . . 109.5 ?
H20B C20 H20C . . 109.5 ?
C11 C21 H21A . . 109.5 ?
C11 C21 H21B . . 109.5 ?
H21A C21 H21B . . 109.5 ?
C11 C21 H21C . . 109.5 ?
H21A C21 H21C . . 109.5 ?
H21B C21 H21C . . 109.5 ?
C11 C22 H22A . . 109.5 ?
C11 C22 H22B . . 109.5 ?
H22A C22 H22B . . 109.5 ?
C11 C22 H22C . . 109.5 ?
H22A C22 H22C . . 109.5 ?
H22B C22 H22C . . 109.5 ?
C15 C23 H23A . . 109.5 ?
C15 C23 H23B . . 109.5 ?
H23A C23 H23B . . 109.5 ?
C15 C23 H23C . . 109.5 ?
H23A C23 H23C . . 109.5 ?
H23B C23 H23C . . 109.5 ?
C15 C24 H24A . . 109.5 ?
C15 C24 H24B . . 109.5 ?
H24A C24 H24B . . 109.5 ?
C15 C24 H24C . . 109.5 ?
H24A C24 H24C . . 109.5 ?
H24B C24 H24C . . 109.5 ?
C16 C25 H25A . . 109.5 ?
C16 C25 H25B . . 109.5 ?
H25A C25 H25B . . 109.5 ?
C16 C25 H25C . . 109.5 ?
H25A C25 H25C . . 109.5 ?
H25B C25 H25C . . 109.5 ?
C16 C26 H26A . . 109.5 ?
C16 C26 H26B . . 109.5 ?
H26A C26 H26B . . 109.5 ?
C16 C26 H26C . . 109.5 ?
H26A C26 H26C . . 109.5 ?
H26B C26 H26C . . 109.5 ?
C18 C27 H27A . . 109.5 ?
C18 C27 H27B . . 109.5 ?
H27A C27 H27B . . 109.5 ?
C18 C27 H27C . . 109.5 ?
H27A C27 H27C . . 109.5 ?
H27B C27 H27C . . 109.5 ?
C18 C28 H28A . . 109.5 ?
C18 C28 H28B . . 109.5 ?
H28A C28 H28B . . 109.5 ?
C18 C28 H28C . . 109.5 ?
H28A C28 H28C . . 109.5 ?
H28B C28 H28C . . 109.5 ?
C17 C29 H29A . . 109.5 ?
C17 C29 H29B . . 109.5 ?
H29A C29 H29B . . 109.5 ?
C17 C29 H29C . . 109.5 ?
H29A C29 H29C . . 109.5 ?
H29B C29 H29C . . 109.5 ?
C17 C30 H30A . . 109.5 ?
C17 C30 H30B . . 109.5 ?
H30A C30 H30B . . 109.5 ?
C17 C30 H30C . . 109.5 ?
H30A C30 H30C . . 109.5 ?
H30B C30 H30C . . 109.5 ?
C13 C31 H31A . . 109.5 ?
C13 C31 H31B . . 109.5 ?
H31A C31 H31B . . 109.5 ?
C13 C31 H31C . . 109.5 ?
H31A C31 H31C . . 109.5 ?
H31B C31 H31C . . 109.5 ?
C13 C32 H32A . . 109.5 ?
C13 C32 H32B . . 109.5 ?
H32A C32 H32B . . 109.5 ?
C13 C32 H32C . . 109.5 ?
H32A C32 H32C . . 109.5 ?
H32B C32 H32C . . 109.5 ?
C14 C33 H33A . . 109.5 ?
C14 C33 H33B . . 109.5 ?
H33A C33 H33B . . 109.5 ?
C14 C33 H33C . . 109.5 ?
H33A C33 H33C . . 109.5 ?
H33B C33 H33C . . 109.5 ?
C14 C34 H34A . . 109.5 ?
C14 C34 H34B . . 109.5 ?
H34A C34 H34B . . 109.5 ?
C14 C34 H34C . . 109.5 ?
H34A C34 H34C . . 109.5 ?
H34B C34 H34C . . 109.5 ?
C36 C35 P5 . . 111.5(2) ?
C36 C35 H35A . . 109.3 ?
P5 C35 H35A . . 109.3 ?
C36 C35 H35B . . 109.3 ?
P5 C35 H35B . . 109.3 ?
H35A C35 H35B . . 108 ?
C37 C36 C35 . . 113.1(3) ?
C37 C36 H36A . . 109 ?
C35 C36 H36A . . 109 ?
C37 C36 H36B . . 109 ?
C35 C36 H36B . . 109 ?
H36A C36 H36B . . 107.8 ?
C38 C37 C36 . . 113.8(3) ?
C38 C37 H37A . . 108.8 ?
C36 C37 H37A . . 108.8 ?
C38 C37 H37B . . 108.8 ?
C36 C37 H37B . . 108.8 ?
H37A C37 H37B . . 107.7 ?
C37 C38 C39 . . 113.0(2) ?
C37 C38 H38A . . 109 ?
C39 C38 H38A . . 109 ?
C37 C38 H38B . . 109 ?
C39 C38 H38B . . 109 ?
H38A C38 H38B . . 107.8 ?
C38 C39 P6 . . 111.6(2) ?
C38 C39 H39A . . 109.3 ?
P6 C39 H39A . . 109.3 ?
C38 C39 H39B . . 109.3 ?
P6 C39 H39B . . 109.3 ?
H39A C39 H39B . . 108 ?
C45 C40 C44 . . 117.5(4) ?
C45 C40 P5 . . 122.5(3) ?
C44 C40 P5 . . 111.8(3) ?
C45 C40 H40 . . 99.6 ?
C44 C40 H40 . . 99.6 ?
P5 C40 H40 . . 99.6 ?
C46 C41 C47 . . 110.2(3) ?
C46 C41 P5 . . 111.5(3) ?
C47 C41 P5 . . 116.5(3) ?
C46 C41 H41 . . 106 ?
C47 C41 H41 . . 106 ?
P5 C41 H41 . . 106 ?
C48 C42 C49 . . 109.8(3) ?
C48 C42 P6 . . 114.1(2) ?
C49 C42 P6 . . 112.4(2) ?
C48 C42 H42 . . 106.7 ?
C49 C42 H42 . . 106.7 ?
P6 C42 H42 . . 106.7 ?
C51 C43 C50 . . 110.8(3) ?
C51 C43 P6 . . 114.7(2) ?
C50 C43 P6 . . 109.7(2) ?
C51 C43 H43 . . 107.1 ?
C50 C43 H43 . . 107.1 ?
P6 C43 H43 . . 107.1 ?
C40 C44 H44A . . 109.5 ?
C40 C44 H44B . . 109.5 ?
H44A C44 H44B . . 109.5 ?
C40 C44 H44C . . 109.5 ?
H44A C44 H44C . . 109.5 ?
H44B C44 H44C . . 109.5 ?
C40 C45 H45A . . 109.5 ?
C40 C45 H45B . . 109.5 ?
H45A C45 H45B . . 109.5 ?
C40 C45 H45C . . 109.5 ?
H45A C45 H45C . . 109.5 ?
H45B C45 H45C . . 109.5 ?
C41 C46 H46A . . 109.5 ?
C41 C46 H46B . . 109.5 ?
H46A C46 H46B . . 109.5 ?
C41 C46 H46C . . 109.5 ?
H46A C46 H46C . . 109.5 ?
H46B C46 H46C . . 109.5 ?
C41 C47 H47A . . 109.5 ?
C41 C47 H47B . . 109.5 ?
H47A C47 H47B . . 109.5 ?
C41 C47 H47C . . 109.5 ?
H47A C47 H47C . . 109.5 ?
H47B C47 H47C . . 109.5 ?
C42 C48 H48A . . 109.5 ?
C42 C48 H48B . . 109.5 ?
H48A C48 H48B . . 109.5 ?
C42 C48 H48C . . 109.5 ?
H48A C48 H48C . . 109.5 ?
H48B C48 H48C . . 109.5 ?
C42 C49 H49A . . 109.5 ?
C42 C49 H49B . . 109.5 ?
H49A C49 H49B . . 109.5 ?
C42 C49 H49C . . 109.5 ?
H49A C49 H49C . . 109.5 ?
H49B C49 H49C . . 109.5 ?
C43 C50 H50A . . 109.5 ?
C43 C50 H50B . . 109.5 ?
H50A C50 H50B . . 109.5 ?
C43 C50 H50C . . 109.5 ?
H50A C50 H50C . . 109.5 ?
H50B C50 H50C . . 109.5 ?
C43 C51 H51A . . 109.5 ?
C43 C51 H51B . . 109.5 ?
H51A C51 H51B . . 109.5 ?
C43 C51 H51C . . 109.5 ?
H51A C51 H51C . . 109.5 ?
H51B C51 H51C . . 109.5 ?

loop_
_geom_bond_atom_site_label_1
_geom_bond_atom_site_label_2
_geom_bond_site_symmetry_2
_geom_bond_distance
_geom_bond_publ_flag
Ni1 Cl2 . 2.1613(9) y
Ni1 Cl1 . 2.1627(9) y
Ni1 P4 . 2.2440(9) y
Ni1 P1 . 2.2508(9) y
Ni2 Cl3 . 2.1524(9) y
Ni2 Cl4 . 2.1782(9) y
Ni2 P3 . 2.2535(9) y
Ni2 P2 . 2.2595(9) y
Ni3 Cl6 . 2.1629(9) y
Ni3 Cl5 . 2.1670(9) y
Ni3 P6 3_667 2.2468(9) y
Ni3 P5 . 2.2535(9) y
P1 C1 . 1.835(3) ?
P1 C14 . 1.848(3) ?
P1 C13 . 1.848(3) ?
P2 C5 . 1.831(3) ?
P2 C17 . 1.850(3) ?
P2 C18 . 1.862(3) ?
P3 C6 . 1.826(3) ?
P3 C16 . 1.853(3) ?
P3 C15 . 1.867(3) ?
P4 C10 . 1.831(3) ?
P4 C11 . 1.848(3) ?
P4 C12 . 1.856(3) ?
P5 C35 . 1.833(3) ?
P5 C41 . 1.842(4) ?
P5 C40 . 1.852(4) ?
P6 C39 . 1.827(3) ?
P6 C42 . 1.853(3) ?
P6 C43 . 1.858(3) ?
P6 Ni3 3_667 2.2468(9) ?
C1 C2 . 1.521(4) ?
C1 H1a . 0.98 ?
C1 H1b . 0.98 ?
C2 C3 . 1.513(4) ?
C2 H2a . 0.98 ?
C2 H2b . 0.98 ?
C3 C4 . 1.530(4) ?
C3 H3a . 0.98 ?
C3 H3b . 0.98 ?
C4 C5 . 1.530(4) ?
C4 H4a . 0.98 ?
C4 H4b . 0.98 ?
C5 H5a . 0.98 ?
C5 H5b . 0.98 ?
C6 C7 . 1.528(4) ?
C6 H6a . 0.98 ?
C6 H6b . 0.98 ?
C7 C8 . 1.521(4) ?
C7 H7a . 0.98 ?
C7 H7b . 0.98 ?
C8 C9 . 1.519(4) ?
C8 H8a . 0.98 ?
C8 H8b . 0.98 ?
C9 C10 . 1.532(4) ?
C9 H9a . 0.98 ?
C9 H9b . 0.98 ?
C10 H10a . 0.98 ?
C10 H10b . 0.98 ?
C11 C22 . 1.529(4) ?
C11 C21 . 1.533(4) ?
C11 H11 . 0.99 ?
C12 C20 . 1.505(5) ?
C12 C19 . 1.514(4) ?
C12 H12 . 0.99 ?
C13 C32 . 1.531(5) ?
C13 C31 . 1.543(4) ?
C13 H13 . 0.99 ?
C14 C34 . 1.517(4) ?
C14 C33 . 1.525(5) ?
C14 H14 . 0.99 ?
C18 C28 . 1.520(4) ?
C18 C27 . 1.532(4) ?
C18 H18 . 0.99 ?
C17 C29 . 1.524(4) ?
C17 C30 . 1.533(4) ?
C17 H17 . 0.99 ?
C15 C24 . 1.523(4) ?
C15 C23 . 1.535(4) ?
C15 H15 . 0.99 ?
C16 C25 . 1.521(4) ?
C16 C26 . 1.531(4) ?
C16 H16 . 0.99 ?
C19 H19a . 0.97 ?
C19 H19b . 0.97 ?
C19 H19c . 0.97 ?
C20 H20a . 0.97 ?
C20 H20b . 0.97 ?
C20 H20c . 0.97 ?
C21 H21a . 0.97 ?
C21 H21b . 0.97 ?
C21 H21c . 0.97 ?
C22 H22a . 0.97 ?
C22 H22b . 0.97 ?
C22 H22c . 0.97 ?
C23 H23a . 0.97 ?
C23 H23b . 0.97 ?
C23 H23c . 0.97 ?
C24 H24a . 0.97 ?
C24 H24b . 0.97 ?
C24 H24c . 0.97 ?
C25 H25a . 0.97 ?
C25 H25b . 0.97 ?
C25 H25c . 0.97 ?
C26 H26a . 0.97 ?
C26 H26b . 0.97 ?
C26 H26c . 0.97 ?
C27 H27a . 0.97 ?
C27 H27b . 0.97 ?
C27 H27c . 0.97 ?
C28 H28a . 0.97 ?
C28 H28b . 0.97 ?
C28 H28c . 0.97 ?
C29 H29a . 0.97 ?
C29 H29b . 0.97 ?
C29 H29c . 0.97 ?
C30 H30a . 0.97 ?
C30 H30b . 0.97 ?
C30 H30c . 0.97 ?
C31 H31a . 0.97 ?
C31 H31b . 0.97 ?
C31 H31c . 0.97 ?
C32 H32a . 0.97 ?
C32 H32b . 0.97 ?
C32 H32c . 0.97 ?
C33 H33a . 0.97 ?
C33 H33b . 0.97 ?
C33 H33c . 0.97 ?
C34 H34a . 0.97 ?
C34 H34b . 0.97 ?
C34 H34c . 0.97 ?
C35 C36 . 1.526(4) ?
C35 H35a . 0.98 ?
C35 H35b . 0.98 ?
C36 C37 . 1.517(4) ?
C36 H36a . 0.98 ?
C36 H36b . 0.98 ?
C37 C38 . 1.515(4) ?
C37 H37a . 0.98 ?
C37 H37b . 0.98 ?
C38 C39 . 1.527(4) ?
C38 H38a . 0.98 ?
C38 H38b . 0.98 ?
C39 H39a . 0.98 ?
C39 H39b . 0.98 ?
C40 C45 . 1.378(5) ?
C40 C44 . 1.527(5) ?
C40 H40 . 0.99 ?
C41 C46 . 1.535(5) ?
C41 C47 . 1.544(4) ?
C41 H41 . 0.99 ?
C42 C48 . 1.523(4) ?
C42 C49 . 1.533(4) ?
C42 H42 . 0.99 ?
C43 C51 . 1.527(4) ?
C43 C50 . 1.535(4) ?
C43 H43 . 0.99 ?
C44 H44a . 0.97 ?
C44 H44b . 0.97 ?
C44 H44c . 0.97 ?
C45 H45a . 0.97 ?
C45 H45b . 0.97 ?
C45 H45c . 0.97 ?
C46 H46a . 0.97 ?
C46 H46b . 0.97 ?
C46 H46c . 0.97 ?
C47 H47a . 0.97 ?
C47 H47b . 0.97 ?
C47 H47c . 0.97 ?
C48 H48a . 0.97 ?
C48 H48b . 0.97 ?
C48 H48c . 0.97 ?
C49 H49a . 0.97 ?
C49 H49b . 0.97 ?
C49 H49c . 0.97 ?
C50 H50a . 0.97 ?
C50 H50b . 0.97 ?
C50 H50c . 0.97 ?
C51 H51a . 0.97 ?
C51 H51b . 0.97 ?
C51 H51c . 0.97 ?

loop_
_geom_torsion_atom_site_label_1
_geom_torsion_atom_site_label_2
_geom_torsion_atom_site_label_3
_geom_torsion_atom_site_label_4
_geom_torsion_site_symmetry_1
_geom_torsion
Cl2 Ni1 P1 C1 . -159.36(11)
Cl1 Ni1 P1 C1 . 32.72(11)
Cl2 Ni1 P1 C14 . 83.71(13)
Cl1 Ni1 P1 C14 . -84.22(13)
Cl2 Ni1 P1 C13 . -35.74(13)
Cl1 Ni1 P1 C13 . 156.33(13)
Cl3 Ni2 P2 C5 . 105.71(10)
Cl4 Ni2 P2 C5 . -64.65(10)
Cl3 Ni2 P2 C17 . -11.39(11)
Cl4 Ni2 P2 C17 . 178.25(11)
Cl3 Ni2 P2 C18 . -134.29(12)
Cl4 Ni2 P2 C18 . 55.35(12)
Cl3 Ni2 P3 C6 . -106.46(11)
Cl4 Ni2 P3 C6 . 63.90(11)
Cl3 Ni2 P3 C16 . 10.39(12)
Cl4 Ni2 P3 C16 . -179.25(12)
Cl3 Ni2 P3 C15 . 134.00(12)
Cl4 Ni2 P3 C15 . -55.64(12)
Cl2 Ni1 P4 C10 . 164.84(11)
Cl1 Ni1 P4 C10 . -27.27(11)
Cl2 Ni1 P4 C11 . 42.29(12)
Cl1 Ni1 P4 C11 . -149.83(11)
Cl2 Ni1 P4 C12 . -78.51(13)
Cl1 Ni1 P4 C12 . 89.37(13)
Cl6 Ni3 P5 C35 . 116.87(12)
Cl5 Ni3 P5 C35 . -58.49(12)
Cl6 Ni3 P5 C41 . -0.77(14)
Cl5 Ni3 P5 C41 . -176.13(13)
Cl6 Ni3 P5 C40 . -128.24(18)
Cl5 Ni3 P5 C40 . 56.40(18)
C14 P1 C1 C2 . 174.3(2)
C13 P1 C1 C2 . -77.3(3)
Ni1 P1 C1 C2 . 50.8(3)
P1 C1 C2 C3 . -171.1(2)
C1 C2 C3 C4 . 174.2(3)
C2 C3 C4 C5 . -175.6(3)
C3 C4 C5 P2 . -174.5(2)
C17 P2 C5 C4 . 66.1(2)
C18 P2 C5 C4 . 175.3(2)
Ni2 P2 C5 C4 . -59.0(2)
C16 P3 C6 C7 . -64.1(2)
C15 P3 C6 C7 . -172.9(2)
Ni2 P3 C6 C7 . 61.5(2)
P3 C6 C7 C8 . -174.9(2)
C6 C7 C8 C9 . -172.5(3)
C7 C8 C9 C10 . 171.2(2)
C8 C9 C10 P4 . 159.5(2)
C11 P4 C10 C9 . 68.8(3)
C12 P4 C10 C9 . 177.3(2)
Ni1 P4 C10 C9 . -57.8(2)
C10 P4 C11 C22 . 47.7(3)
C12 P4 C11 C22 . -58.5(3)
Ni1 P4 C11 C22 . 174.6(2)
C10 P4 C11 C21 . -78.8(3)
C12 P4 C11 C21 . 175.1(2)
Ni1 P4 C11 C21 . 48.1(3)
C10 P4 C12 C20 . 66.2(3)
C11 P4 C12 C20 . 176.3(3)
Ni1 P4 C12 C20 . -57.8(3)
C10 P4 C12 C19 . -167.0(3)
C11 P4 C12 C19 . -57.0(3)
Ni1 P4 C12 C19 . 69.0(3)
C1 P1 C13 C32 . 75.5(3)
C14 P1 C13 C32 . -177.7(2)
Ni1 P1 C13 C32 . -53.0(3)
C1 P1 C13 C31 . -51.1(3)
C14 P1 C13 C31 . 55.7(3)
Ni1 P1 C13 C31 . -179.6(2)
C1 P1 C14 C34 . 166.4(3)
C13 P1 C14 C34 . 56.5(3)
Ni1 P1 C14 C34 . -69.0(3)
C1 P1 C14 C33 . -68.4(3)
C13 P1 C14 C33 . -178.3(3)
Ni1 P1 C14 C33 . 56.3(3)
C5 P2 C18 C28 . 28.7(3)
C17 P2 C18 C28 . 137.4(2)
Ni2 P2 C18 C28 . -93.3(2)
C5 P2 C18 C27 . 154.7(2)
C17 P2 C18 C27 . -96.5(2)
Ni2 P2 C18 C27 . 32.8(3)
C5 P2 C17 C29 . 172.4(2)
C18 P2 C17 C29 . 61.7(3)
Ni2 P2 C17 C29 . -67.1(3)
C5 P2 C17 C30 . 45.2(3)
C18 P2 C17 C30 . -65.5(3)
Ni2 P2 C17 C30 . 165.7(2)
C6 P3 C15 C24 . -26.7(3)
C16 P3 C15 C24 . -136.1(2)
Ni2 P3 C15 C24 . 93.0(2)
C6 P3 C15 C23 . -152.6(2)
C16 P3 C15 C23 . 98.0(3)
Ni2 P3 C15 C23 . -32.9(3)
C6 P3 C16 C25 . -46.0(3)
C15 P3 C16 C25 . 65.5(3)
Ni2 P3 C16 C25 . -164.5(2)
C6 P3 C16 C26 . -171.3(3)
C15 P3 C16 C26 . -59.8(3)
Ni2 P3 C16 C26 . 70.2(3)
C41 P5 C35 C36 . 70.9(3)
C40 P5 C35 C36 . -173.8(3)
Ni3 P5 C35 C36 . -54.5(3)
P5 C35 C36 C37 . 176.1(2)
C35 C36 C37 C38 . 178.3(3)
C36 C37 C38 C39 . -175.4(3)
C37 C38 C39 P6 . 175.6(2)
C42 P6 C39 C38 . -65.5(3)
C43 P6 C39 C38 . -175.2(2)
Ni3 P6 C39 C38 3_667 60.7(2)
C35 P5 C40 C45 . -52.5(5)
C41 P5 C40 C45 . 58.9(5)
Ni3 P5 C40 C45 . -169.8(5)
C35 P5 C40 C44 . 159.9(3)
C41 P5 C40 C44 . -88.6(4)
Ni3 P5 C40 C44 . 42.7(4)
C35 P5 C41 C46 . 166.8(3)
C40 P5 C41 C46 . 55.1(3)
Ni3 P5 C41 C46 . -73.3(3)
C35 P5 C41 C47 . 39.1(3)
C40 P5 C41 C47 . -72.6(3)
Ni3 P5 C41 C47 . 159.0(3)
C39 P6 C42 C48 . -40.5(3)
C43 P6 C42 C48 . 71.7(3)
Ni3 P6 C42 C48 3_667 -160.8(2)
C39 P6 C42 C49 . -166.3(2)
C43 P6 C42 C49 . -54.1(3)
Ni3 P6 C42 C49 3_667 73.3(3)
C39 P6 C43 C51 . -28.3(3)
C42 P6 C43 C51 . -137.5(2)
Ni3 P6 C43 C51 3_667 92.7(2)
C39 P6 C43 C50 . -153.8(2)
C42 P6 C43 C50 . 97.0(3)
Ni3 P6 C43 C50 3_667 -32.8(3)
